data_1518311
loop_
_publ_author_name
'Michele Benedetti'
'Daniela Antonucci'
'Chiara R. Girelli'
'Francesco Capitelli'
'Francesco P. Fanizzi'

_publ_section_title
;
 Reactivity of [PtCl(n2-C2H4)(N-N)]+, N-N = diimine ligand, with phenol
 derivatives and first comparison between single crystal X-ray structures
 of syn- and anti-[Pt(N-N)(phenolate)2] rotamers in the solid state
;
_journal_name_full 'Inorganica Chimica Acta'
_journal_page_first 427
_journal_page_last 432
_journal_volume 409
_journal_year 2014
_chemical_formula_moiety 'C26 H22 N2 O2 Pt'
_chemical_formula_sum 'C26 H22 N2 O2 Pt'
_chemical_formula_weight 589.55
_space_group_IT_number 14
_symmetry_cell_setting monoclinic
_symmetry_space_group_name_Hall '-P 2ybc'
_symmetry_space_group_name_H-M 'P 1 21/c 1'
_atom_sites_solution_hydrogens geom
_atom_sites_solution_primary direct
_atom_sites_solution_secondary difmap
_cell_angle_alpha 90.00
_cell_angle_beta 131.467(8)
_cell_angle_gamma 90.00
_cell_formula_units_Z 8
_cell_length_a 15.6250(10)
_cell_length_b 17.0860(10)
_cell_length_c 22.289(2)
_cell_measurement_reflns_used 67
_cell_measurement_temperature 293(2)
_cell_measurement_theta_max 16.57
_cell_measurement_theta_min 3.71
_cell_volume 4458.9(8)
_computing_cell_refinement 'Denzo-SMN (Otwinowski & Minor, 1997)'
_computing_data_collection 'Kappa CCD server software (Nonius, 1997)'
_computing_data_reduction 'Denzo-SMN (Otwinowski & Minor, 1997)'
_computing_molecular_graphics 'DIAMOND 2.1e (1998-2001 Crystal Impact GbR)'
_computing_publication_material 'SHELXL-97 (Sheldrick, 1997)'
_computing_structure_refinement 'SHELXL-97 (Sheldrick, 1997)'
_computing_structure_solution 'SIR97 (Altomare et al., 1999)'
_diffrn_ambient_temperature 293(2)
_diffrn_measured_fraction_theta_full 0.993
_diffrn_measured_fraction_theta_max 0.993
_diffrn_measurement_device_type 'Nonius kappa CCD'
_diffrn_measurement_method 'phi and omega scans mode'
_diffrn_radiation_monochromator graphite
_diffrn_radiation_source 'fine-focus sealed tube'
_diffrn_radiation_type MoK\a
_diffrn_radiation_wavelength 0.71073
_diffrn_reflns_av_R_equivalents 0.1948
_diffrn_reflns_av_sigmaI/netI 0.1246
_diffrn_reflns_limit_h_max 20
_diffrn_reflns_limit_h_min -19
_diffrn_reflns_limit_k_max 22
_diffrn_reflns_limit_k_min -22
_diffrn_reflns_limit_l_max 28
_diffrn_reflns_limit_l_min -28
_diffrn_reflns_number 55771
_diffrn_reflns_theta_full 27.50
_diffrn_reflns_theta_max 27.50
_diffrn_reflns_theta_min 5.03
_exptl_absorpt_coefficient_mu 6.318
_exptl_absorpt_correction_T_max 0.7429
_exptl_absorpt_correction_T_min 0.1866
_exptl_absorpt_correction_type multi-scan
_exptl_absorpt_process_details
;
SADABS: Area-Detector Absorption Correction; 
Siemens Industrial Automation, Inc.: Madison, WI, 1996.
;
_exptl_crystal_colour orange
_exptl_crystal_density_diffrn 1.756
_exptl_crystal_density_method 'not measured'
_exptl_crystal_description needle
_exptl_crystal_F_000 2288
_exptl_crystal_size_max 0.40
_exptl_crystal_size_mid 0.05
_exptl_crystal_size_min 0.05
_refine_diff_density_max 1.368
_refine_diff_density_min -1.613
_refine_diff_density_rms 0.178
_refine_ls_extinction_method none
_refine_ls_goodness_of_fit_ref 1.014
_refine_ls_hydrogen_treatment mixed
_refine_ls_matrix_type full
_refine_ls_number_parameters 559
_refine_ls_number_reflns 10168
_refine_ls_number_restraints 0
_refine_ls_restrained_S_all 1.014
_refine_ls_R_factor_all 0.1434
_refine_ls_R_factor_gt 0.0613
_refine_ls_shift/su_max 0.018
_refine_ls_shift/su_mean 0.001
_refine_ls_structure_factor_coef Fsqd
_refine_ls_weighting_details 'calc w=1/[\s^2^(Fo^2^)+(0.0130P)^2^+17.4181P] where P=(Fo^2^+2Fc^2^)/3'
_refine_ls_weighting_scheme calc
_refine_ls_wR_factor_gt 0.0877
_refine_ls_wR_factor_ref 0.1114
_reflns_number_gt 5545
_reflns_number_total 10168
_reflns_threshold_expression >2sigma(I)
_cod_data_source_file ben5.cif
_cod_data_source_block ben5
_cod_depositor_comments
;Missing authorname;
 Incomplete article title
;
_cod_original_cell_volume 4458.9(6)
_cod_original_sg_symbol_H-M P21/c
_cod_database_code 1518311

loop_
_symmetry_equiv_pos_as_xyz
'x, y, z'
'-x, y+1/2, -z+1/2'
'-x, -y, -z'
'x, -y-1/2, z-1/2'

loop_
_atom_site_label
_atom_site_type_symbol
_atom_site_fract_x
_atom_site_fract_y
_atom_site_fract_z
_atom_site_U_iso_or_equiv
_atom_site_adp_type
_atom_site_occupancy
_atom_site_symmetry_multiplicity
_atom_site_calc_flag
_atom_site_refinement_flags
Pt1A Pt 0.53482(4) 0.09670(2) 0.18799(3) 0.04000(13) Uani 1 1 d .
O1A O 0.5656(7) 0.2130(4) 0.2081(4) 0.0450(19) Uani 1 1 d .
O2A O 0.4496(7) 0.0975(4) 0.2262(5) 0.049(2) Uani 1 1 d .
N1A N 0.6131(8) 0.0834(5) 0.1445(5) 0.043(2) Uani 1 1 d .
N2A N 0.5156(8) -0.0189(4) 0.1711(5) 0.041(2) Uani 1 1 d .
C1A C 0.6658(11) 0.1372(7) 0.1365(8) 0.061(4) Uani 1 1 d .
H1A H 0.6647 0.1891 0.1485 0.074 Uiso 1 1 calc R
C2A C 0.7241(12) 0.1169(7) 0.1099(8) 0.065(4) Uani 1 1 d .
H2A H 0.7588 0.1555 0.1029 0.078 Uiso 1 1 calc R
C3A C 0.7288(11) 0.0428(8) 0.0951(8) 0.063(4) Uani 1 1 d .
H3A H 0.7683 0.0298 0.0786 0.076 Uiso 1 1 calc R
C4A C 0.6753(11) -0.0170(6) 0.1036(7) 0.051(3) Uani 1 1 d .
C5A C 0.6179(10) 0.0071(6) 0.1291(6) 0.040(3) Uani 1 1 d .
C7A C 0.4657(10) -0.0683(6) 0.1846(7) 0.049(3) Uani 1 1 d .
H7A H 0.4324 -0.0489 0.2040 0.059 Uiso 1 1 calc R
C8A C 0.4604(12) -0.1484(6) 0.1712(8) 0.063(4) Uani 1 1 d .
H8A H 0.4230 -0.1811 0.1808 0.075 Uiso 1 1 calc R
C9A C 0.5105(12) -0.1794(7) 0.1435(8) 0.065(4) Uani 1 1 d .
H9A H 0.5084 -0.2330 0.1350 0.078 Uiso 1 1 calc R
C10A C 0.5651(11) -0.1277(6) 0.1287(7) 0.046(3) Uani 1 1 d .
C6A C 0.5649(11) -0.0475(6) 0.1428(7) 0.047(3) Uani 1 1 d .
C26A C 0.6727(13) -0.0994(7) 0.0888(8) 0.074(4) Uani 1 1 d .
H26A H 0.7078 -0.1171 0.0702 0.089 Uiso 1 1 calc R
C25A C 0.6224(14) -0.1502(7) 0.1008(9) 0.074(4) Uani 1 1 d .
H25A H 0.6238 -0.2028 0.0908 0.088 Uiso 1 1 calc R
C11A C 0.5033(9) 0.2632(5) 0.1471(6) 0.034(2) Uani 1 1 d .
C12A C 0.4089(10) 0.2427(6) 0.0680(7) 0.045(3) Uani 1 1 d .
H12A H 0.3877 0.1904 0.0546 0.054 Uiso 1 1 calc R
C13A C 0.3471(10) 0.3000(7) 0.0099(7) 0.053(3) Uani 1 1 d .
H13A H 0.2849 0.2853 -0.0423 0.063 Uiso 1 1 calc R
C14A C 0.3749(12) 0.3782(6) 0.0271(8) 0.052(3) Uani 1 1 d .
C15A C 0.4699(11) 0.3974(6) 0.1048(8) 0.057(3) Uani 1 1 d .
H15A H 0.4899 0.4499 0.1173 0.069 Uiso 1 1 calc R
C16A C 0.5367(10) 0.3428(6) 0.1650(7) 0.042(3) Uani 1 1 d .
H16A H 0.6021 0.3579 0.2160 0.051 Uiso 1 1 calc R
C17A C 0.2968(14) 0.4392(8) -0.0401(10) 0.093(5) Uani 1 1 d .
H17A H 0.2359 0.4128 -0.0889 0.140 Uiso 1 1 calc R
H17B H 0.3407 0.4690 -0.0481 0.140 Uiso 1 1 calc R
H17C H 0.2653 0.4738 -0.0250 0.140 Uiso 1 1 calc R
C18A C 0.4997(11) 0.1118(5) 0.3027(7) 0.040(3) Uani 1 1 d .
C23A C 0.6130(10) 0.1371(6) 0.3622(8) 0.048(3) Uani 1 1 d .
H23A H 0.6584 0.1457 0.3496 0.058 Uiso 1 1 calc R
C22A C 0.6572(11) 0.1494(6) 0.4395(8) 0.055(3) Uani 1 1 d .
H22A H 0.7333 0.1641 0.4789 0.066 Uiso 1 1 calc R
C21A C 0.5911(13) 0.1401(7) 0.4592(9) 0.061(4) Uani 1 1 d .
C20A C 0.4789(13) 0.1165(7) 0.4001(9) 0.059(4) Uani 1 1 d .
H20A H 0.4334 0.1093 0.4128 0.071 Uiso 1 1 calc R
C19A C 0.4332(11) 0.1034(6) 0.3230(7) 0.048(3) Uani 1 1 d .
H19A H 0.3570 0.0888 0.2841 0.058 Uiso 1 1 calc R
C24A C 0.6398(13) 0.1565(8) 0.5443(8) 0.075(4) Uani 1 1 d .
H24A H 0.7183 0.1721 0.5773 0.113 Uiso 1 1 calc R
H24B H 0.6348 0.1100 0.5661 0.113 Uiso 1 1 calc R
H24C H 0.5968 0.1977 0.5430 0.113 Uiso 1 1 calc R
Pt1B Pt 0.95552(4) -0.21970(2) 0.29676(3) 0.03964(13) Uani 1 1 d .
O1B O 1.0808(7) -0.2133(5) 0.2934(5) 0.058(2) Uani 1 1 d .
O2B O 0.9422(8) -0.3366(4) 0.2828(5) 0.060(2) Uani 1 1 d .
N1B N 0.9517(8) -0.1033(5) 0.3032(5) 0.044(2) Uani 1 1 d .
N2B N 0.8470(8) -0.2139(5) 0.3157(5) 0.039(2) Uani 1 1 d .
C1B C 1.0023(11) -0.0484(7) 0.2924(8) 0.055(3) Uani 1 1 d .
H1B H 1.0473 -0.0639 0.2810 0.066 Uiso 1 1 calc R
C2B C 0.9886(12) 0.0317(7) 0.2978(8) 0.059(3) Uani 1 1 d .
H2B H 1.0205 0.0685 0.2869 0.071 Uiso 1 1 calc R
C3B C 0.9302(12) 0.0552(6) 0.3186(8) 0.062(4) Uani 1 1 d .
H3B H 0.9245 0.1084 0.3245 0.074 Uiso 1 1 calc R
C4B C 0.8763(10) -0.0007(6) 0.3318(7) 0.048(3) Uani 1 1 d .
C5B C 0.8897(9) -0.0786(6) 0.3231(6) 0.039(3) Uani 1 1 d .
C7B C 0.7949(9) -0.2711(6) 0.3211(6) 0.045(3) Uani 1 1 d .
H7B H 0.8028 -0.3221 0.3110 0.054 Uiso 1 1 calc R
C8B C 0.7299(10) -0.2578(7) 0.3412(7) 0.053(3) Uani 1 1 d .
H8B H 0.6943 -0.2994 0.3440 0.063 Uiso 1 1 calc R
C9B C 0.7174(9) -0.1826(7) 0.3572(7) 0.052(3) Uani 1 1 d .
H9B H 0.6737 -0.1737 0.3710 0.062 Uiso 1 1 calc R
C10B C 0.7702(9) -0.1200(6) 0.3526(6) 0.040(3) Uani 1 1 d .
C6B C 0.8344(9) -0.1386(6) 0.3301(6) 0.037(2) Uani 1 1 d .
C26B C 0.8113(12) 0.0176(7) 0.3546(8) 0.065(4) Uani 1 1 d .
H26B H 0.8022 0.0696 0.3617 0.078 Uiso 1 1 calc R
C25B C 0.7639(10) -0.0391(7) 0.3656(8) 0.059(3) Uani 1 1 d .
H25B H 0.7251 -0.0252 0.3824 0.070 Uiso 1 1 calc R
C11B C 1.0641(10) -0.2260(6) 0.2276(7) 0.042(3) Uani 1 1 d .
C12B C 0.9643(11) -0.2501(7) 0.1563(8) 0.053(3) Uani 1 1 d .
H12B H 0.9006 -0.2578 0.1508 0.063 Uiso 1 1 calc R
C13B C 0.9564(10) -0.2634(7) 0.0904(7) 0.056(3) Uani 1 1 d .
H13B H 0.8862 -0.2772 0.0414 0.067 Uiso 1 1 calc R
C14B C 1.0507(11) -0.2564(7) 0.0966(7) 0.050(3) Uani 1 1 d .
C15B C 1.1497(10) -0.2304(7) 0.1681(7) 0.051(3) Uani 1 1 d .
H15B H 1.2129 -0.2218 0.1731 0.061 Uiso 1 1 calc R
C16B C 1.1592(10) -0.2164(7) 0.2337(7) 0.049(3) Uani 1 1 d .
H16B H 1.2289 -0.2006 0.2820 0.059 Uiso 1 1 calc R
C17B C 1.0434(13) -0.2760(9) 0.0271(8) 0.085(5) Uani 1 1 d .
H17D H 0.9673 -0.2930 -0.0176 0.128 Uiso 1 1 calc R
H17E H 1.0965 -0.3172 0.0426 0.128 Uiso 1 1 calc R
H17F H 1.0617 -0.2305 0.0124 0.128 Uiso 1 1 calc R
C18B C 0.9900(11) -0.3857(7) 0.3432(8) 0.050(3) Uani 1 1 d .
C19B C 1.0849(12) -0.3654(7) 0.4245(8) 0.058(3) Uani 1 1 d .
H19B H 1.1132 -0.3145 0.4369 0.070 Uiso 1 1 calc R
C20B C 1.1353(12) -0.4204(7) 0.4848(9) 0.065(4) Uani 1 1 d .
H20B H 1.1969 -0.4060 0.5373 0.078 Uiso 1 1 calc R
C21B C 1.0951(16) -0.4975(8) 0.4682(11) 0.078(5) Uani 1 1 d .
C22B C 1.0083(13) -0.5168(7) 0.3915(10) 0.064(4) Uani 1 1 d .
H22B H 0.9825 -0.5682 0.3792 0.077 Uiso 1 1 calc R
C23B C 0.9565(13) -0.4632(7) 0.3310(9) 0.066(4) Uani 1 1 d .
H23B H 0.8958 -0.4797 0.2791 0.080 Uiso 1 1 calc R
C24B C 1.1523(16) -0.5574(9) 0.5358(11) 0.106(6) Uani 1 1 d .
H24D H 1.2124 -0.5325 0.5860 0.160 Uiso 1 1 calc R
H24E H 1.1836 -0.5991 0.5266 0.160 Uiso 1 1 calc R
H24F H 1.0968 -0.5783 0.5375 0.160 Uiso 1 1 calc R

loop_
_atom_site_aniso_label
_atom_site_aniso_U_11
_atom_site_aniso_U_22
_atom_site_aniso_U_33
_atom_site_aniso_U_23
_atom_site_aniso_U_13
_atom_site_aniso_U_12
Pt1A 0.0522(3) 0.02792(19) 0.0490(3) -0.0017(2) 0.0373(3) 0.0026(2)
O1A 0.048(5) 0.032(4) 0.045(5) -0.009(4) 0.026(4) -0.001(4)
O2A 0.057(5) 0.045(4) 0.058(5) -0.008(4) 0.044(5) 0.001(4)
N1A 0.054(6) 0.035(5) 0.052(6) -0.003(4) 0.040(6) -0.003(4)
N2A 0.055(7) 0.030(4) 0.059(7) -0.004(4) 0.046(6) 0.003(4)
C1A 0.078(10) 0.048(7) 0.085(10) 0.002(7) 0.066(10) 0.001(7)
C2A 0.081(11) 0.054(8) 0.083(11) 0.003(7) 0.065(10) 0.000(7)
C3A 0.058(9) 0.079(9) 0.069(10) -0.003(8) 0.049(9) -0.004(7)
C4A 0.064(9) 0.052(7) 0.054(8) -0.003(6) 0.046(8) 0.009(6)
C5A 0.055(8) 0.033(5) 0.034(6) -0.002(5) 0.029(6) 0.002(5)
C7A 0.060(9) 0.041(6) 0.058(8) 0.000(5) 0.044(8) -0.002(6)
C8A 0.084(11) 0.032(6) 0.090(11) -0.007(6) 0.065(10) -0.012(6)
C9A 0.083(11) 0.043(7) 0.066(10) -0.003(6) 0.048(10) -0.001(7)
C10A 0.060(8) 0.036(6) 0.041(7) -0.006(5) 0.033(7) -0.003(6)
C6A 0.074(9) 0.029(5) 0.059(8) -0.005(5) 0.052(8) 0.000(5)
C26A 0.119(13) 0.050(7) 0.088(11) -0.025(8) 0.083(11) -0.003(8)
C25A 0.109(13) 0.041(7) 0.091(12) -0.009(7) 0.074(11) 0.001(8)
C11A 0.041(7) 0.029(5) 0.043(7) -0.007(5) 0.032(6) -0.002(5)
C12A 0.051(8) 0.037(6) 0.050(8) -0.012(5) 0.035(7) -0.003(5)
C13A 0.040(7) 0.066(8) 0.040(7) 0.000(6) 0.021(7) 0.007(6)
C14A 0.062(9) 0.041(6) 0.059(9) 0.012(6) 0.043(8) 0.018(6)
C15A 0.069(9) 0.027(5) 0.084(10) -0.010(6) 0.054(9) -0.007(6)
C16A 0.032(7) 0.039(6) 0.049(8) 0.003(5) 0.024(7) 0.007(5)
C17A 0.106(14) 0.064(9) 0.090(12) 0.027(9) 0.056(12) 0.026(9)
C18A 0.069(9) 0.018(5) 0.058(8) 0.000(5) 0.053(8) 0.002(5)
C23A 0.047(8) 0.043(6) 0.067(9) 0.000(6) 0.043(8) 0.006(6)
C22A 0.059(9) 0.055(7) 0.057(9) -0.006(6) 0.040(8) 0.004(6)
C21A 0.090(11) 0.048(7) 0.075(10) -0.010(7) 0.068(10) 0.003(7)
C20A 0.076(11) 0.050(7) 0.075(10) 0.011(7) 0.060(10) 0.009(7)
C19A 0.055(8) 0.038(6) 0.053(8) 0.004(6) 0.036(7) 0.001(6)
C24A 0.102(13) 0.073(9) 0.071(10) -0.018(8) 0.066(11) -0.015(9)
Pt1B 0.0488(3) 0.0385(2) 0.0455(3) 0.0005(2) 0.0371(3) 0.0021(2)
O1B 0.040(5) 0.088(6) 0.048(5) -0.003(5) 0.030(5) 0.001(5)
O2B 0.088(7) 0.049(5) 0.053(6) -0.001(4) 0.052(6) 0.005(5)
N1B 0.051(6) 0.046(5) 0.047(6) 0.010(5) 0.037(6) 0.001(5)
N2B 0.049(6) 0.031(4) 0.052(6) 0.009(4) 0.039(5) 0.004(4)
C1B 0.062(9) 0.055(7) 0.071(9) 0.009(6) 0.054(8) -0.003(6)
C2B 0.067(10) 0.046(7) 0.065(9) 0.002(6) 0.044(9) -0.015(7)
C3B 0.078(10) 0.031(6) 0.084(11) 0.011(6) 0.056(10) -0.002(6)
C4B 0.050(8) 0.039(6) 0.063(8) 0.009(6) 0.040(8) 0.011(5)
C5B 0.042(7) 0.040(6) 0.048(7) 0.002(5) 0.035(6) -0.005(5)
C7B 0.048(7) 0.039(6) 0.053(7) 0.000(5) 0.036(7) -0.008(5)
C8B 0.048(8) 0.052(7) 0.062(8) 0.001(6) 0.038(8) -0.020(6)
C9B 0.032(7) 0.076(8) 0.051(8) 0.009(6) 0.029(7) -0.004(6)
C10B 0.032(6) 0.044(6) 0.041(7) 0.005(5) 0.023(6) 0.001(5)
C6B 0.038(7) 0.046(6) 0.039(7) 0.010(5) 0.030(6) 0.010(5)
C26B 0.082(11) 0.041(7) 0.095(11) 0.004(7) 0.068(10) 0.015(7)
C25B 0.056(9) 0.058(7) 0.083(10) -0.004(7) 0.055(9) 0.007(6)
C11B 0.048(8) 0.042(6) 0.041(7) -0.006(5) 0.032(7) -0.001(6)
C12B 0.051(9) 0.062(7) 0.064(9) 0.000(6) 0.046(8) 0.003(6)
C13B 0.040(7) 0.079(9) 0.036(7) -0.007(6) 0.020(6) 0.000(6)
C14B 0.051(8) 0.063(7) 0.051(8) 0.000(6) 0.040(8) -0.004(6)
C15B 0.043(7) 0.077(8) 0.036(7) 0.005(6) 0.028(7) -0.003(7)
C16B 0.037(7) 0.068(7) 0.038(7) -0.010(6) 0.023(6) -0.010(6)
C17B 0.078(11) 0.134(13) 0.067(10) -0.007(10) 0.058(10) -0.007(10)
C18B 0.068(9) 0.052(7) 0.059(8) -0.006(6) 0.054(8) 0.006(6)
C19B 0.071(10) 0.049(7) 0.075(10) -0.008(7) 0.058(9) -0.002(7)
C20B 0.072(10) 0.061(8) 0.069(10) 0.017(7) 0.050(9) 0.022(7)
C21B 0.118(15) 0.061(9) 0.095(13) 0.025(9) 0.088(13) 0.025(9)
C22B 0.084(11) 0.048(7) 0.083(11) 0.005(8) 0.064(11) -0.001(7)
C23B 0.098(12) 0.043(7) 0.089(11) -0.011(7) 0.075(11) -0.006(8)
C24B 0.113(15) 0.085(11) 0.121(15) 0.043(11) 0.077(14) 0.037(10)

loop_
_atom_type_symbol
_atom_type_description
_atom_type_scat_dispersion_real
_atom_type_scat_dispersion_imag
_atom_type_scat_source
Pt Pt -1.7033 8.3905 'International Tables Vol C Tables 4.2.6.8 and 6.1.1.4'
C C 0.0033 0.0016 'International Tables Vol C Tables 4.2.6.8 and 6.1.1.4'
O O 0.0106 0.0060 'International Tables Vol C Tables 4.2.6.8 and 6.1.1.4'
N N 0.0061 0.0033 'International Tables Vol C Tables 4.2.6.8 and 6.1.1.4'
H H 0.0000 0.0000 'International Tables Vol C Tables 4.2.6.8 and 6.1.1.4'

loop_
_geom_angle_atom_site_label_1
_geom_angle_atom_site_label_2
_geom_angle_atom_site_label_3
_geom_angle
N2A Pt1A O2A 91.6(3)
N2A Pt1A N1A 82.0(3)
O2A Pt1A N1A 173.4(3)
N2A Pt1A O1A 176.0(3)
O2A Pt1A O1A 91.5(3)
N1A Pt1A O1A 94.9(3)
C11A O1A Pt1A 120.0(6)
C18A O2A Pt1A 123.2(7)
C1A N1A C5A 119.2(9)
C1A N1A Pt1A 128.1(7)
C5A N1A Pt1A 112.5(6)
C7A N2A C6A 118.5(8)
C7A N2A Pt1A 129.2(7)
C6A N2A Pt1A 112.3(6)
N1A C1A C2A 121.0(11)
N1A C1A H1A 119.5
C2A C1A H1A 119.5
C3A C2A C1A 119.6(11)
C3A C2A H2A 120.2
C1A C2A H2A 120.2
C2A C3A C4A 121.5(11)
C2A C3A H3A 119.2
C4A C3A H3A 119.2
C5A C4A C3A 116.0(10)
C5A C4A C26A 116.8(10)
C3A C4A C26A 127.2(10)
N1A C5A C4A 122.6(9)
N1A C5A C6A 116.1(9)
C4A C5A C6A 121.2(9)
N2A C7A C8A 122.9(10)
N2A C7A H7A 118.6
C8A C7A H7A 118.6
C9A C8A C7A 120.2(11)
C9A C8A H8A 119.9
C7A C8A H8A 119.9
C8A C9A C10A 118.2(11)
C8A C9A H9A 120.9
C10A C9A H9A 120.9
C6A C10A C9A 117.8(10)
C6A C10A C25A 116.7(10)
C9A C10A C25A 125.4(10)
N2A C6A C10A 122.4(9)
N2A C6A C5A 117.1(8)
C10A C6A C5A 120.5(9)
C25A C26A C4A 122.0(11)
C25A C26A H26A 119.0
C4A C26A H26A 119.0
C26A C25A C10A 122.6(11)
C26A C25A H25A 118.7
C10A C25A H25A 118.7
O1A C11A C12A 124.8(9)
O1A C11A C16A 116.5(10)
C12A C11A C16A 118.7(10)
C13A C12A C11A 120.0(10)
C13A C12A H12A 120.0
C11A C12A H12A 120.0
C14A C13A C12A 122.1(11)
C14A C13A H13A 119.0
C12A C13A H13A 119.0
C13A C14A C15A 117.2(11)
C13A C14A C17A 118.9(12)
C15A C14A C17A 123.9(11)
C16A C15A C14A 123.5(10)
C16A C15A H15A 118.3
C14A C15A H15A 118.3
C15A C16A C11A 118.3(11)
C15A C16A H16A 120.8
C11A C16A H16A 120.8
C14A C17A H17A 109.5
C14A C17A H17B 109.5
H17A C17A H17B 109.5
C14A C17A H17C 109.5
H17A C17A H17C 109.5
H17B C17A H17C 109.5
O2A C18A C19A 117.5(11)
O2A C18A C23A 124.3(9)
C19A C18A C23A 118.1(10)
C22A C23A C18A 120.0(10)
C22A C23A H23A 120.0
C18A C23A H23A 120.0
C21A C22A C23A 121.3(13)
C21A C22A H22A 119.3
C23A C22A H22A 119.3
C22A C21A C20A 118.5(12)
C22A C21A C24A 120.9(13)
C20A C21A C24A 120.6(11)
C19A C20A C21A 121.3(11)
C19A C20A H20A 119.4
C21A C20A H20A 119.4
C20A C19A C18A 120.7(12)
C20A C19A H19A 119.6
C18A C19A H19A 119.6
C21A C24A H24A 109.5
C21A C24A H24B 109.5
H24A C24A H24B 109.5
C21A C24A H24C 109.5
H24A C24A H24C 109.5
H24B C24A H24C 109.5
N1B Pt1B N2B 82.3(3)
N1B Pt1B O1B 91.4(3)
N2B Pt1B O1B 170.4(3)
N1B Pt1B O2B 174.3(4)
N2B Pt1B O2B 93.8(3)
O1B Pt1B O2B 93.0(3)
C11B O1B Pt1B 123.2(7)
C18B O2B Pt1B 122.9(7)
C1B N1B C5B 117.9(9)
C1B N1B Pt1B 129.2(7)
C5B N1B Pt1B 112.9(6)
C7B N2B C6B 118.6(8)
C7B N2B Pt1B 129.6(7)
C6B N2B Pt1B 111.6(6)
N1B C1B C2B 121.5(10)
N1B C1B H1B 119.2
C2B C1B H1B 119.2
C3B C2B C1B 120.3(11)
C3B C2B H2B 119.8
C1B C2B H2B 119.8
C2B C3B C4B 120.3(11)
C2B C3B H3B 119.9
C4B C3B H3B 119.9
C5B C4B C3B 116.8(10)
C5B C4B C26B 117.9(10)
C3B C4B C26B 125.3(10)
N1B C5B C4B 123.1(9)
N1B C5B C6B 115.3(9)
C4B C5B C6B 121.5(9)
N2B C7B C8B 122.6(10)
N2B C7B H7B 118.7
C8B C7B H7B 118.7
C7B C8B C9B 119.9(10)
C7B C8B H8B 120.1
C9B C8B H8B 120.1
C8B C9B C10B 120.2(10)
C8B C9B H9B 119.9
C10B C9B H9B 119.9
C9B C10B C6B 116.3(9)
C9B C10B C25B 127.1(10)
C6B C10B C25B 116.6(9)
N2B C6B C5B 117.5(8)
N2B C6B C10B 122.3(9)
C5B C6B C10B 120.1(9)
C25B C26B C4B 120.9(10)
C25B C26B H26B 119.5
C4B C26B H26B 119.5
C26B C25B C10B 122.8(10)
C26B C25B H25B 118.6
C10B C25B H25B 118.6
O1B C11B C12B 125.3(10)
O1B C11B C16B 116.8(10)
C12B C11B C16B 117.8(10)
C11B C12B C13B 120.7(11)
C11B C12B H12B 119.7
C13B C12B H12B 119.6
C14B C13B C12B 121.8(11)
C14B C13B H13B 119.1
C12B C13B H13B 119.1
C15B C14B C13B 116.7(10)
C15B C14B C17B 121.8(10)
C13B C14B C17B 121.5(11)
C14B C15B C16B 122.3(10)
C14B C15B H15B 118.8
C16B C15B H15B 118.8
C15B C16B C11B 120.5(11)
C15B C16B H16B 119.8
C11B C16B H16B 119.8
C14B C17B H17D 109.5
C14B C17B H17E 109.5
H17D C17B H17E 109.5
C14B C17B H17F 109.5
H17D C17B H17F 109.5
H17E C17B H17F 109.5
O2B C18B C23B 121.6(12)
O2B C18B C19B 123.3(11)
C23B C18B C19B 114.9(12)
C20B C19B C18B 120.8(12)
C20B C19B H19B 119.6
C18B C19B H19B 119.6
C19B C20B C21B 121.1(14)
C19B C20B H20B 119.4
C21B C20B H20B 119.4
C22B C21B C20B 117.8(13)
C22B C21B C24B 122.0(15)
C20B C21B C24B 120.2(16)
C21B C22B C23B 122.1(13)
C21B C22B H22B 118.9
C23B C22B H22B 118.9
C22B C23B C18B 123.2(14)
C22B C23B H23B 118.4
C18B C23B H23B 118.4
C21B C24B H24D 109.5
C21B C24B H24E 109.5
H24D C24B H24E 109.5
C21B C24B H24F 109.5
H24D C24B H24F 109.5
H24E C24B H24F 109.5

loop_
_geom_bond_atom_site_label_1
_geom_bond_atom_site_label_2
_geom_bond_distance
Pt1A N2A 1.996(8)
Pt1A O2A 2.001(7)
Pt1A N1A 2.014(8)
Pt1A O1A 2.023(7)
O1A C11A 1.335(11)
O2A C18A 1.345(12)
N1A C1A 1.323(13)
N1A C5A 1.362(11)
N2A C7A 1.312(12)
N2A C6A 1.369(11)
C1A C2A 1.421(15)
C1A H1A 0.9300
C2A C3A 1.323(16)
C2A H2A 0.9300
C3A C4A 1.411(15)
C3A H3A 0.9300
C4A C5A 1.403(13)
C4A C26A 1.441(15)
C5A C6A 1.409(13)
C7A C8A 1.391(14)
C7A H7A 0.9300
C8A C9A 1.384(16)
C8A H8A 0.9300
C9A C10A 1.410(15)
C9A H9A 0.9300
C10A C6A 1.407(13)
C10A C25A 1.441(16)
C26A C25A 1.311(16)
C26A H26A 0.9300
C25A H25A 0.9300
C11A C12A 1.401(14)
C11A C16A 1.416(13)
C12A C13A 1.383(15)
C12A H12A 0.9300
C13A C14A 1.379(15)
C13A H13A 0.9300
C14A C15A 1.382(16)
C14A C17A 1.548(16)
C15A C16A 1.380(15)
C15A H15A 0.9300
C16A H16A 0.9300
C17A H17A 0.9600
C17A H17B 0.9600
C17A H17C 0.9600
C18A C19A 1.389(14)
C18A C23A 1.405(15)
C23A C22A 1.383(15)
C23A H23A 0.9300
C22A C21A 1.374(15)
C22A H22A 0.9300
C21A C20A 1.383(18)
C21A C24A 1.531(16)
C20A C19A 1.374(16)
C20A H20A 0.9300
C19A H19A 0.9300
C24A H24A 0.9600
C24A H24B 0.9600
C24A H24C 0.9600
Pt1B N1B 1.998(8)
Pt1B N2B 2.004(7)
Pt1B O1B 2.010(7)
Pt1B O2B 2.010(8)
O1B C11B 1.327(11)
O2B C18B 1.320(13)
N1B C1B 1.347(12)
N1B C5B 1.373(11)
N2B C7B 1.327(11)
N2B C6B 1.371(12)
C1B C2B 1.403(16)
C1B H1B 0.9300
C2B C3B 1.329(16)
C2B H2B 0.9300
C3B C4B 1.429(14)
C3B H3B 0.9300
C4B C5B 1.381(13)
C4B C26B 1.438(14)
C5B C6B 1.413(13)
C7B C8B 1.373(14)
C7B H7B 0.9300
C8B C9B 1.382(15)
C8B H8B 0.9300
C9B C10B 1.396(13)
C9B H9B 0.9300
C10B C6B 1.423(12)
C10B C25B 1.429(14)
C26B C25B 1.337(15)
C26B H26B 0.9300
C25B H25B 0.9300
C11B C12B 1.358(15)
C11B C16B 1.411(14)
C12B C13B 1.407(14)
C12B H12B 0.9300
C13B C14B 1.392(15)
C13B H13B 0.9300
C14B C15B 1.365(15)
C14B C17B 1.513(15)
C15B C16B 1.387(13)
C15B H15B 0.9300
C16B H16B 0.9300
C17B H17D 0.9600
C17B H17E 0.9600
C17B H17F 0.9600
C18B C23B 1.384(15)
C18B C19B 1.430(17)
C19B C20B 1.382(16)
C19B H19B 0.9300
C20B C21B 1.400(18)
C20B H20B 0.9300
C21B C22B 1.34(2)
C21B C24B 1.528(19)
C22B C23B 1.366(17)
C22B H22B 0.9300
C23B H23B 0.9300
C24B H24D 0.9600
C24B H24E 0.9600
C24B H24F 0.9600
